data_4336313
loop_
_publ_author_name
'Kai Feng'
'Wenlong Yin'
'Zuohong Lin'
'Jiyong Yao'
'Yicheng Wu'

_publ_section_title
;
 Five New Chalcohalides, Ba3GaS4X (X = Cl, Br), Ba3MSe4Cl (M = Ga, In),
 and Ba7In2Se6F8: Syntheses, Crystal Structures, and Optical Properties
;
_journal_name_full 'Inorganic Chemistry'
_journal_page_first 11503
_journal_page_last 11508
_journal_paper_doi 10.1021/ic401820a
_journal_volume 52
_journal_year 2013
_chemical_formula_sum 'Ba3 Cl In Se4'
_chemical_formula_weight 878.13
_chemical_name_systematic
; 
 ? 
;
_space_group_IT_number 140
_symmetry_cell_setting tetragonal
_symmetry_space_group_name_Hall '-I 4 2c'
_symmetry_space_group_name_H-M 'I 4/m c m'
_atom_sites_solution_hydrogens none
_atom_sites_solution_primary direct
_atom_sites_solution_secondary difmap
_audit_creation_method SHELXL-97
_cell_angle_alpha 90.00
_cell_angle_beta 90.00
_cell_angle_gamma 90.00
_cell_formula_units_Z 4
_cell_length_a 8.5356(12)
_cell_length_b 8.5356(12)
_cell_length_c 15.015(3)
_cell_measurement_reflns_used 2323
_cell_measurement_temperature 153(2)
_cell_measurement_theta_max 31.4816
_cell_measurement_theta_min 2.7132
_cell_volume 1093.9(3)
_computing_cell_refinement 'CrystalClear (Rigaku Inc., 2008)'
_computing_data_collection 'CrystalClear (Rigaku Inc., 2008)'
_computing_data_reduction 'CrystalClear (Rigaku Inc., 2008)'
_computing_molecular_graphics 'SHELXL-97 (Sheldrick, 1997)'
_computing_publication_material Diamond
_computing_structure_refinement 'SHELXL-97 (Sheldrick, 1997)'
_computing_structure_solution 'SHELXS-97 (Sheldrick, 1990)'
_diffrn_ambient_temperature 153(2)
_diffrn_detector_area_resol_mean 28.5714
_diffrn_measured_fraction_theta_full 0.998
_diffrn_measured_fraction_theta_max 0.998
_diffrn_measurement_device_type 'Rigaku AFC10 diffractometer'
_diffrn_measurement_method dtprofit.ref
_diffrn_radiation_monochromator 'Graphite Monochromator'
_diffrn_radiation_source 'Rotating Anode'
_diffrn_radiation_type MoK\a
_diffrn_radiation_wavelength 0.71073
_diffrn_reflns_av_R_equivalents 0.0581
_diffrn_reflns_av_sigmaI/netI 0.0311
_diffrn_reflns_limit_h_max 12
_diffrn_reflns_limit_h_min -8
_diffrn_reflns_limit_k_max 12
_diffrn_reflns_limit_k_min -12
_diffrn_reflns_limit_l_max 20
_diffrn_reflns_limit_l_min -22
_diffrn_reflns_number 5089
_diffrn_reflns_theta_full 31.52
_diffrn_reflns_theta_max 31.52
_diffrn_reflns_theta_min 2.71
_exptl_absorpt_coefficient_mu 26.217
_exptl_absorpt_correction_T_max 0.025
_exptl_absorpt_correction_T_min 0.008
_exptl_absorpt_correction_type numerical
_exptl_absorpt_process_details 'face indexed'
_exptl_crystal_colour Black
_exptl_crystal_density_diffrn 5.332
_exptl_crystal_description Block
_exptl_crystal_F_000 1480
_exptl_crystal_size_max 0.3100
_exptl_crystal_size_mid 0.2600
_exptl_crystal_size_min 0.2100
_refine_diff_density_max 1.396
_refine_diff_density_min -1.938
_refine_diff_density_rms 0.327
_refine_ls_extinction_coef 0.00368(17)
_refine_ls_extinction_expression Fc^*^=kFc[1+0.001xFc^2^\l^3^/sin(2\q)]^-1/4^
_refine_ls_extinction_method SHELXL
_refine_ls_goodness_of_fit_ref 1.194
_refine_ls_hydrogen_treatment none
_refine_ls_matrix_type full
_refine_ls_number_parameters 18
_refine_ls_number_reflns 517
_refine_ls_number_restraints 0
_refine_ls_restrained_S_all 1.194
_refine_ls_R_factor_all 0.0251
_refine_ls_R_factor_gt 0.0234
_refine_ls_shift/su_max 0.001
_refine_ls_shift/su_mean 0.000
_refine_ls_structure_factor_coef Fsqd
_refine_ls_weighting_details 'calc w=1/[\s^2^(Fo^2^)+(0.0300P)^2^+0.0000P] where P=(Fo^2^+2Fc^2^)/3'
_refine_ls_weighting_scheme calc
_refine_ls_wR_factor_gt 0.0602
_refine_ls_wR_factor_ref 0.0612
_reflns_number_gt 500
_reflns_number_total 517
_reflns_threshold_expression >2sigma(I)
_cod_data_source_file ic401820a_si_002_4.cif
_cod_data_source_block 4
_cod_database_code 4336313

loop_
_symmetry_equiv_pos_as_xyz
'x, y, z'
'-x, -y, z'
'-y, x, z'
'y, -x, z'
'-x, y, -z+1/2'
'x, -y, -z+1/2'
'y, x, -z+1/2'
'-y, -x, -z+1/2'
'x+1/2, y+1/2, z+1/2'
'-x+1/2, -y+1/2, z+1/2'
'-y+1/2, x+1/2, z+1/2'
'y+1/2, -x+1/2, z+1/2'
'-x+1/2, y+1/2, -z+1'
'x+1/2, -y+1/2, -z+1'
'y+1/2, x+1/2, -z+1'
'-y+1/2, -x+1/2, -z+1'
'-x, -y, -z'
'x, y, -z'
'y, -x, -z'
'-y, x, -z'
'x, -y, z-1/2'
'-x, y, z-1/2'
'-y, -x, z-1/2'
'y, x, z-1/2'
'-x+1/2, -y+1/2, -z+1/2'
'x+1/2, y+1/2, -z+1/2'
'y+1/2, -x+1/2, -z+1/2'
'-y+1/2, x+1/2, -z+1/2'
'x+1/2, -y+1/2, z'
'-x+1/2, y+1/2, z'
'-y+1/2, -x+1/2, z'
'y+1/2, x+1/2, z'

loop_
_atom_site_label
_atom_site_type_symbol
_atom_site_fract_x
_atom_site_fract_y
_atom_site_fract_z
_atom_site_U_iso_or_equiv
_atom_site_adp_type
_atom_site_occupancy
_atom_site_symmetry_multiplicity
_atom_site_calc_flag
_atom_site_refinement_flags
Ba1 Ba 0.65332(3) 0.84668(3) 1.0000 0.00227(15) Uani 1 4 d S
Ba2 Ba 0.5000 0.5000 0.7500 0.00846(18) Uani 1 8 d S
In In 1.0000 0.5000 0.7500 0.00261(18) Uani 1 8 d S
Se Se 0.83886(4) 0.66114(4) 0.85728(4) 0.00510(17) Uani 1 2 d S
Cl Cl 0.5000 0.5000 1.0000 0.0144(6) Uani 1 8 d S

loop_
_atom_site_aniso_label
_atom_site_aniso_U_11
_atom_site_aniso_U_22
_atom_site_aniso_U_33
_atom_site_aniso_U_23
_atom_site_aniso_U_13
_atom_site_aniso_U_12
Ba1 0.00217(17) 0.00217(17) 0.0025(2) 0.000 0.000 0.00115(13)
Ba2 0.0054(2) 0.0054(2) 0.0146(3) 0.000 0.000 0.000
In 0.0034(2) 0.0034(2) 0.0010(3) 0.000 0.000 0.000
Se 0.0065(2) 0.0065(2) 0.0023(3) -0.00064(12) 0.00064(12) 0.00285(17)
Cl 0.0034(7) 0.0034(7) 0.0364(18) 0.000 0.000 0.000

loop_
_atom_type_symbol
_atom_type_description
_atom_type_scat_dispersion_real
_atom_type_scat_dispersion_imag
_atom_type_scat_source
Cl Cl 0.1484 0.1585 'International Tables Vol C Tables 4.2.6.8 and 6.1.1.4'
Se Se -0.0929 2.2259 'International Tables Vol C Tables 4.2.6.8 and 6.1.1.4'
In In -0.7276 1.3100 'International Tables Vol C Tables 4.2.6.8 and 6.1.1.4'
Ba Ba -0.3244 2.2819 'International Tables Vol C Tables 4.2.6.8 and 6.1.1.4'

loop_
_geom_angle_atom_site_label_1
_geom_angle_atom_site_label_2
_geom_angle_atom_site_label_3
_geom_angle
_geom_angle_site_symmetry_1
_geom_angle_site_symmetry_3
Se Ba1 Se 87.47(3) . 18_557
Se Ba1 Cl 74.893(7) . 13_656
Se Ba1 Cl 74.893(7) 18_557 13_656
Se Ba1 Cl 74.893(7) . .
Se Ba1 Cl 74.893(7) 18_557 .
Cl Ba1 Cl 137.715(13) 13_656 .
Se Ba1 Se 87.593(18) . 3_655
Se Ba1 Se 145.138(9) 18_557 3_655
Cl Ba1 Se 136.255(11) 13_656 3_655
Cl Ba1 Se 70.502(7) . 3_655
Se Ba1 Se 145.138(9) . 19_577
Se Ba1 Se 87.593(18) 18_557 19_577
Cl Ba1 Se 70.502(7) 13_656 19_577
Cl Ba1 Se 136.255(11) . 19_577
Se Ba1 Se 114.803(16) 3_655 19_577
Se Ba1 Se 87.593(18) . 4_575
Se Ba1 Se 145.138(9) 18_557 4_575
Cl Ba1 Se 70.502(7) 13_656 4_575
Cl Ba1 Se 136.255(11) . 4_575
Se Ba1 Se 68.973(18) 3_655 4_575
Se Ba1 Se 77.19(2) 19_577 4_575
Se Ba1 Se 145.138(9) . 20_657
Se Ba1 Se 87.593(18) 18_557 20_657
Cl Ba1 Se 136.255(11) 13_656 20_657
Cl Ba1 Se 70.502(7) . 20_657
Se Ba1 Se 77.19(2) 3_655 20_657
Se Ba1 Se 68.973(18) 19_577 20_657
Se Ba1 Se 114.803(16) 4_575 20_657
Se Ba1 Ba1 136.265(13) . 17_677
Se Ba1 Ba1 136.265(13) 18_557 17_677
Cl Ba1 Ba1 111.143(6) 13_656 17_677
Cl Ba1 Ba1 111.143(6) . 17_677
Se Ba1 Ba1 57.401(8) 3_655 17_677
Se Ba1 Ba1 57.401(8) 19_577 17_677
Se Ba1 Ba1 57.401(8) 4_575 17_677
Se Ba1 Ba1 57.401(8) 20_657 17_677
Se Ba1 Ba1 106.992(4) . 3_655
Se Ba1 Ba1 106.992(5) 18_557 3_655
Cl Ba1 Ba1 177.285(13) 13_656 3_655
Cl Ba1 Ba1 45.0 . 3_655
Se Ba1 Ba1 42.630(11) 3_655 3_655
Se Ba1 Ba1 107.454(11) 19_577 3_655
Se Ba1 Ba1 107.454(11) 4_575 3_655
Se Ba1 Ba1 42.630(11) 20_657 3_655
Ba1 Ba1 Ba1 66.143(6) 17_677 3_655
Se Ba1 Ba1 106.992(5) . 19_577
Se Ba1 Ba1 106.992(4) 18_557 19_577
Cl Ba1 Ba1 45.0 13_656 19_577
Cl Ba1 Ba1 177.285(13) . 19_577
Se Ba1 Ba1 107.454(11) 3_655 19_577
Se Ba1 Ba1 42.630(11) 19_577 19_577
Se Ba1 Ba1 42.630(11) 4_575 19_577
Se Ba1 Ba1 107.454(11) 20_657 19_577
Ba1 Ba1 Ba1 66.143(6) 17_677 19_577
Ba1 Ba1 Ba1 132.285(13) 3_655 19_577
Se Ba1 Ba1 48.639(12) . 3_755
Se Ba1 Ba1 48.638(13) 18_557 3_755
Cl Ba1 Ba1 45.0 13_656 3_755
Cl Ba1 Ba1 92.715(13) . 3_755
Se Ba1 Ba1 136.197(11) 3_655 3_755
Se Ba1 Ba1 105.290(5) 19_577 3_755
Se Ba1 Ba1 105.290(5) 4_575 3_755
Se Ba1 Ba1 136.197(11) 20_657 3_755
Ba1 Ba1 Ba1 156.143(7) 17_677 3_755
Ba1 Ba1 Ba1 137.715(13) 3_655 3_755
Ba1 Ba1 Ba1 90.0 19_577 3_755
Se Ba2 Se 145.178(15) 26_446 .
Se Ba2 Se 126.603(19) 26_446 25_666
Se Ba2 Se 65.342(17) . 25_666
Se Ba2 Se 78.354(8) 26_446 27_466
Se Ba2 Se 134.880(15) . 27_466
Se Ba2 Se 78.354(8) 25_666 27_466
Se Ba2 Se 134.880(15) 26_446 3_655
Se Ba2 Se 78.354(8) . 3_655
Se Ba2 Se 72.429(18) 25_666 3_655
Se Ba2 Se 65.342(17) 27_466 3_655
Se Ba2 Se 65.342(17) 26_446 2_665
Se Ba2 Se 126.60(2) . 2_665
Se Ba2 Se 145.178(15) 25_666 2_665
Se Ba2 Se 72.429(18) 27_466 2_665
Se Ba2 Se 78.354(8) 3_655 2_665
Se Ba2 Se 78.354(8) 26_446 28_646
Se Ba2 Se 72.429(18) . 28_646
Se Ba2 Se 78.354(8) 25_666 28_646
Se Ba2 Se 126.603(19) 27_466 28_646
Se Ba2 Se 145.178(16) 3_655 28_646
Se Ba2 Se 134.880(15) 2_665 28_646
Se Ba2 Se 72.429(18) 26_446 4_565
Se Ba2 Se 78.354(8) . 4_565
Se Ba2 Se 134.880(15) 25_666 4_565
Se Ba2 Se 145.178(16) 27_466 4_565
Se Ba2 Se 126.60(2) 3_655 4_565
Se Ba2 Se 78.354(8) 2_665 4_565
Se Ba2 Se 65.342(17) 28_646 4_565
Se In Se 100.74(3) 28_646 27_566
Se In Se 114.003(15) 28_646 .
Se In Se 114.003(15) 27_566 .
Se In Se 114.003(15) 28_646 2_765
Se In Se 114.003(15) 27_566 2_765
Se In Se 100.74(3) . 2_765
In Se Ba1 175.89(2) . .
In Se Ba1 87.809(17) . 3_755
Ba1 Se Ba1 88.731(18) . 3_755
In Se Ba1 87.809(17) . 19_567
Ba1 Se Ba1 88.731(18) . 19_567
Ba1 Se Ba1 65.197(16) 3_755 19_567
In Se Ba2 86.784(13) . .
Ba1 Se Ba2 95.417(13) . .
Ba1 Se Ba2 154.584(13) 3_755 .
Ba1 Se Ba2 89.782(10) 19_567 .
In Se Ba2 86.784(13) . 25_666
Ba1 Se Ba2 95.417(13) . 25_666
Ba1 Se Ba2 89.782(10) 3_755 25_666
Ba1 Se Ba2 154.584(13) 19_567 25_666
Ba2 Se Ba2 114.658(17) . 25_666
Ba1 Cl Ba1 180.0 17_667 .
Ba1 Cl Ba1 90.0 17_667 19_567
Ba1 Cl Ba1 90.0 . 19_567
Ba1 Cl Ba1 90.0 17_667 3_655
Ba1 Cl Ba1 90.0 . 3_655
Ba1 Cl Ba1 180.0 19_567 3_655

loop_
_geom_bond_atom_site_label_1
_geom_bond_atom_site_label_2
_geom_bond_distance
_geom_bond_site_symmetry_2
Ba1 Se 3.0998(7) .
Ba1 Se 3.0998(7) 18_557
Ba1 Cl 3.2356(5) 13_656
Ba1 Cl 3.2356(5) .
Ba1 Se 3.4352(6) 3_655
Ba1 Se 3.4352(6) 19_577
Ba1 Se 3.4352(6) 4_575
Ba1 Se 3.4352(6) 20_657
Ba1 Ba1 3.7015(9) 17_677
Ba1 Ba1 4.5758(7) 3_655
Ba1 Ba1 4.5758(7) 19_577
Ba1 Ba1 4.5758(7) 3_755
Ba2 Se 3.5850(5) 26_446
Ba2 Se 3.5850(5) .
Ba2 Se 3.5850(5) 25_666
Ba2 Se 3.5850(5) 27_466
Ba2 Se 3.5850(5) 3_655
Ba2 Se 3.5850(5) 2_665
Ba2 Se 3.5850(5) 28_646
Ba2 Se 3.5850(5) 4_565
In Se 2.5254(6) 28_646
In Se 2.5254(6) 27_566
In Se 2.5254(6) .
In Se 2.5254(6) 2_765
Se Ba1 3.4352(6) 3_755
Se Ba1 3.4352(6) 19_567
Se Ba2 3.5850(5) 25_666
Cl Ba1 3.2356(5) 17_667
Cl Ba1 3.2356(5) 19_567
Cl Ba1 3.2356(5) 3_655
